data_2234673
loop_
_publ_author_name
'Zhao, Hong'
'Yin, Fu-Jun'
'Xu, Xing-You'
'Han, Li-Jun'

_publ_section_title
;
 Diaquabis(1-methyl-1<i>H</i>-imidazole-\k<i>N</i>^3^)bis[2-(naphthalen-1-yl)acetato-\k<i>O</i>]cobalt(II)
;
_journal_coeditor_code HY2522
_journal_issue 5
_journal_name_full 'Acta Crystallographica Section E'
_journal_page_first m533
_journal_paper_doi 10.1107/S1600536812013505
_journal_volume 68
_journal_year 2012
_chemical_formula_iupac '[Co (C12 H9 O2)2 (C4 H6 N2)2 (H2 O)2]'
_chemical_formula_moiety 'C32 H34 Co N4 O6'
_chemical_formula_sum 'C32 H34 Co N4 O6'
_chemical_formula_weight 629.56
_chemical_name_systematic
;
Diaquabis(1-methyl-1<i>H</i>-imidazole-\k<i>N</i>^3^)bis[2-(naphthalen-
1-yl)acetato-\k<i>O</i>]cobalt(II)
;
_space_group_IT_number 14
_symmetry_cell_setting monoclinic
_symmetry_space_group_name_Hall '-P 2ybc'
_symmetry_space_group_name_H-M 'P 1 21/c 1'
_atom_sites_solution_hydrogens geom
_atom_sites_solution_primary direct
_atom_sites_solution_secondary difmap
_audit_creation_method SHELXL-97
_cell_angle_alpha 90.00
_cell_angle_beta 111.1580(10)
_cell_angle_gamma 90.00
_cell_formula_units_Z 2
_cell_length_a 7.3384(7)
_cell_length_b 24.582(2)
_cell_length_c 8.8559(8)
_cell_measurement_reflns_used 3356
_cell_measurement_temperature 298(2)
_cell_measurement_theta_max 27.33
_cell_measurement_theta_min 2.60
_cell_volume 1489.8(2)
_computing_cell_refinement 'SAINT (Bruker, 2007)'
_computing_data_collection 'APEX2 (Bruker, 2007)'
_computing_data_reduction 'SAINT (Bruker, 2007)'
_computing_molecular_graphics 'DIAMOND (Brandenburg, 1999)'
_computing_publication_material 'SHELXTL (Sheldrick, 2008)'
_computing_structure_refinement 'SHELXL97 (Sheldrick, 2008)'
_computing_structure_solution 'SHELXS97 (Sheldrick, 2008)'
_diffrn_ambient_temperature 298(2)
_diffrn_measured_fraction_theta_full 0.995
_diffrn_measured_fraction_theta_max 0.995
_diffrn_measurement_device_type 'Bruker APEXII CCD'
_diffrn_measurement_method '\f and \w scans'
_diffrn_radiation_monochromator graphite
_diffrn_radiation_source 'fine-focus sealed tube'
_diffrn_radiation_type MoK\a
_diffrn_radiation_wavelength 0.71073
_diffrn_reflns_av_R_equivalents 0.0243
_diffrn_reflns_av_sigmaI/netI 0.0221
_diffrn_reflns_limit_h_max 9
_diffrn_reflns_limit_h_min -9
_diffrn_reflns_limit_k_max 30
_diffrn_reflns_limit_k_min -31
_diffrn_reflns_limit_l_max 11
_diffrn_reflns_limit_l_min -11
_diffrn_reflns_number 13335
_diffrn_reflns_theta_full 27.33
_diffrn_reflns_theta_max 27.33
_diffrn_reflns_theta_min 2.60
_exptl_absorpt_coefficient_mu 0.627
_exptl_absorpt_correction_T_max 0.8848
_exptl_absorpt_correction_T_min 0.8150
_exptl_absorpt_correction_type multi-scan
_exptl_absorpt_process_details '(SADABS; Sheldrick, 1996)'
_exptl_crystal_colour red
_exptl_crystal_density_diffrn 1.403
_exptl_crystal_density_method 'not measured'
_exptl_crystal_description block
_exptl_crystal_F_000 658
_exptl_crystal_size_max 0.34
_exptl_crystal_size_mid 0.30
_exptl_crystal_size_min 0.20
_refine_diff_density_max 0.252
_refine_diff_density_min -0.278
_refine_ls_extinction_method none
_refine_ls_goodness_of_fit_ref 1.050
_refine_ls_hydrogen_treatment mixed
_refine_ls_matrix_type full
_refine_ls_number_parameters 203
_refine_ls_number_reflns 3356
_refine_ls_number_restraints 2
_refine_ls_restrained_S_all 1.050
_refine_ls_R_factor_all 0.0398
_refine_ls_R_factor_gt 0.0318
_refine_ls_shift/su_max 0.000
_refine_ls_shift/su_mean 0.000
_refine_ls_structure_factor_coef Fsqd
_refine_ls_weighting_details 'calc w=1/[\s^2^(Fo^2^)+(0.0408P)^2^+0.3567P] where P=(Fo^2^+2Fc^2^)/3'
_refine_ls_weighting_scheme calc
_refine_ls_wR_factor_gt 0.0802
_refine_ls_wR_factor_ref 0.0840
_reflns_number_gt 2865
_reflns_number_total 3356
_reflns_threshold_expression I>2\s(I)
_cod_data_source_file hy2522.cif
_cod_data_source_block I
_cod_original_sg_symbol_H-M 'P 21/c'
_cod_database_code 2234673
_cod_database_fobs_code 2234673

loop_
_symmetry_equiv_pos_as_xyz
'x, y, z'
'-x, y+1/2, -z+1/2'
'-x, -y, -z'
'x, -y-1/2, z-1/2'

loop_
_atom_site_type_symbol
_atom_site_label
_atom_site_fract_x
_atom_site_fract_y
_atom_site_fract_z
_atom_site_U_iso_or_equiv
_atom_site_adp_type
_atom_site_calc_flag
_atom_site_refinement_flags
_atom_site_occupancy
_atom_site_symmetry_multiplicity
Co Co1 0.5000 0.5000 0.0000 0.03250(10) Uani d S 1 2
N N1 0.3651(2) 0.49725(5) -0.25228(16) 0.0396(3) Uani d . 1 1
N N2 0.2163(2) 0.46891(6) -0.50250(16) 0.0439(3) Uani d . 1 1
O O1 0.37360(16) 0.57809(4) 0.00491(14) 0.0417(3) Uani d . 1 1
O O2 0.14963(16) 0.55623(4) 0.11124(14) 0.0429(3) Uani d . 1 1
O O3 0.26123(16) 0.46019(5) 0.04077(14) 0.0414(3) Uani d D 1 1
C C1 0.2365(2) 0.58909(6) 0.05248(17) 0.0344(3) Uani d . 1 1
C C2 0.1641(3) 0.64816(7) 0.0303(2) 0.0430(4) Uani d . 1 1
H H2A 0.2760 0.6720 0.0518 0.052 Uiso calc R 1 1
H H2B 0.0803 0.6533 -0.0819 0.052 Uiso calc R 1 1
C C3 0.0536(2) 0.66527(6) 0.1363(2) 0.0405(4) Uani d . 1 1
C C4 -0.1444(3) 0.67227(7) 0.0715(2) 0.0508(4) Uani d . 1 1
H H4 -0.2105 0.6649 -0.0377 0.061 Uiso calc R 1 1
C C5 -0.2506(3) 0.69042(8) 0.1662(3) 0.0631(6) Uani d . 1 1
H H5 -0.3851 0.6951 0.1186 0.076 Uiso calc R 1 1
C C6 -0.1594(3) 0.70103(8) 0.3253(3) 0.0601(5) Uani d . 1 1
H H6 -0.2311 0.7136 0.3859 0.072 Uiso calc R 1 1
C C7 0.0448(3) 0.69323(6) 0.4006(2) 0.0471(4) Uani d . 1 1
C C8 0.1530(2) 0.67521(6) 0.3049(2) 0.0393(3) Uani d . 1 1
C C9 0.3577(3) 0.66855(7) 0.3824(2) 0.0494(4) Uani d . 1 1
H H9 0.4314 0.6567 0.3227 0.059 Uiso calc R 1 1
C C10 0.4479(3) 0.67927(9) 0.5436(3) 0.0636(5) Uani d . 1 1
H H10 0.5826 0.6751 0.5918 0.076 Uiso calc R 1 1
C C11 0.3404(4) 0.69649(8) 0.6373(3) 0.0686(6) Uani d . 1 1
H H11 0.4038 0.7034 0.7471 0.082 Uiso calc R 1 1
C C12 0.1447(4) 0.70302(7) 0.5682(3) 0.0611(5) Uani d . 1 1
H H12 0.0744 0.7141 0.6317 0.073 Uiso calc R 1 1
C C13 0.3534(3) 0.53921(7) -0.3573(2) 0.0473(4) Uani d . 1 1
H H13 0.4010 0.5742 -0.3270 0.057 Uiso calc R 1 1
C C14 0.2625(3) 0.52220(8) -0.5115(2) 0.0510(4) Uani d . 1 1
H H14 0.2367 0.5428 -0.6051 0.061 Uiso calc R 1 1
C C15 0.2803(2) 0.45573(7) -0.34511(19) 0.0428(4) Uani d . 1 1
H H15 0.2666 0.4214 -0.3062 0.051 Uiso calc R 1 1
C C16 0.1186(3) 0.43256(10) -0.6383(2) 0.0617(5) Uani d . 1 1
H H16A 0.2063 0.4239 -0.6932 0.093 Uiso calc R 1 1
H H16B 0.0045 0.4502 -0.7122 0.093 Uiso calc R 1 1
H H16C 0.0810 0.3997 -0.5986 0.093 Uiso calc R 1 1
H H3A 0.161(3) 0.4468(11) -0.029(2) 0.093 Uiso d D 1 1
H H3B 0.222(4) 0.4886(7) 0.074(3) 0.093 Uiso d D 1 1

loop_
_atom_site_aniso_label
_atom_site_aniso_U_11
_atom_site_aniso_U_22
_atom_site_aniso_U_33
_atom_site_aniso_U_12
_atom_site_aniso_U_13
_atom_site_aniso_U_23
Co1 0.03202(16) 0.03393(16) 0.03224(16) 0.00035(11) 0.01242(11) -0.00172(11)
N1 0.0412(7) 0.0412(7) 0.0347(7) 0.0010(6) 0.0119(6) 0.0007(6)
N2 0.0419(7) 0.0557(9) 0.0331(7) -0.0014(6) 0.0124(6) -0.0032(6)
O1 0.0423(6) 0.0395(6) 0.0479(6) 0.0053(5) 0.0220(5) 0.0010(5)
O2 0.0454(6) 0.0376(6) 0.0503(7) 0.0003(5) 0.0230(5) -0.0017(5)
O3 0.0391(6) 0.0393(6) 0.0479(7) -0.0033(5) 0.0183(5) -0.0046(5)
C1 0.0346(7) 0.0365(8) 0.0287(7) -0.0001(6) 0.0074(6) -0.0041(6)
C2 0.0501(9) 0.0376(8) 0.0443(9) 0.0055(7) 0.0205(7) 0.0026(7)
C3 0.0441(9) 0.0276(7) 0.0532(10) 0.0021(6) 0.0218(8) 0.0009(6)
C4 0.0440(9) 0.0412(9) 0.0632(12) 0.0005(7) 0.0145(8) -0.0032(8)
C5 0.0397(10) 0.0559(12) 0.0970(17) 0.0036(8) 0.0287(11) -0.0024(11)
C6 0.0599(12) 0.0485(11) 0.0881(16) 0.0029(9) 0.0462(12) -0.0084(10)
C7 0.0602(11) 0.0293(8) 0.0619(11) -0.0016(7) 0.0343(9) -0.0039(7)
C8 0.0457(9) 0.0255(7) 0.0511(9) -0.0002(6) 0.0226(7) -0.0007(6)
C9 0.0478(10) 0.0444(9) 0.0567(11) 0.0011(7) 0.0197(8) -0.0005(8)
C10 0.0605(12) 0.0554(12) 0.0640(13) -0.0008(9) 0.0094(10) 0.0010(10)
C11 0.0946(17) 0.0521(12) 0.0520(12) -0.0037(11) 0.0180(11) -0.0053(9)
C12 0.0958(17) 0.0387(10) 0.0614(13) -0.0015(10) 0.0437(12) -0.0070(9)
C13 0.0540(10) 0.0429(9) 0.0455(10) -0.0023(8) 0.0186(8) 0.0039(7)
C14 0.0554(11) 0.0575(11) 0.0402(9) 0.0035(9) 0.0173(8) 0.0105(8)
C15 0.0467(9) 0.0444(9) 0.0364(8) -0.0006(7) 0.0141(7) 0.0014(7)
C16 0.0622(12) 0.0798(14) 0.0396(10) -0.0100(10) 0.0142(9) -0.0162(9)

loop_
_atom_type_symbol
_atom_type_description
_atom_type_scat_dispersion_real
_atom_type_scat_dispersion_imag
_atom_type_scat_source
C C 0.0033 0.0016 'International Tables Vol C Tables 4.2.6.8 and 6.1.1.4'
H H 0.0000 0.0000 'International Tables Vol C Tables 4.2.6.8 and 6.1.1.4'
N N 0.0061 0.0033 'International Tables Vol C Tables 4.2.6.8 and 6.1.1.4'
O O 0.0106 0.0060 'International Tables Vol C Tables 4.2.6.8 and 6.1.1.4'
Co Co 0.3494 0.9721 'International Tables Vol C Tables 4.2.6.8 and 6.1.1.4'

loop_
_geom_angle_atom_site_label_1
_geom_angle_atom_site_label_2
_geom_angle_atom_site_label_3
_geom_angle_site_symmetry_1
_geom_angle_site_symmetry_3
_geom_angle
N1 Co1 N1 . 3_665 180.0000(10)
N1 Co1 O1 . . 90.52(5)
N1 Co1 O1 3_665 . 89.48(5)
N1 Co1 O1 . 3_665 89.48(5)
N1 Co1 O1 3_665 3_665 90.52(5)
O1 Co1 O1 . 3_665 180.0
N1 Co1 O3 . 3_665 86.31(5)
N1 Co1 O3 3_665 3_665 93.69(5)
O1 Co1 O3 . 3_665 88.89(4)
O1 Co1 O3 3_665 3_665 91.11(4)
N1 Co1 O3 . . 93.69(5)
N1 Co1 O3 3_665 . 86.31(5)
O1 Co1 O3 . . 91.11(4)
O1 Co1 O3 3_665 . 88.89(4)
O3 Co1 O3 3_665 . 180.00(6)
C15 N1 C13 . . 105.06(14)
C15 N1 Co1 . . 128.77(11)
C13 N1 Co1 . . 126.13(11)
C15 N2 C14 . . 106.99(14)
C15 N2 C16 . . 126.28(16)
C14 N2 C16 . . 126.72(15)
C1 O1 Co1 . . 127.40(10)
Co1 O3 H3A . . 127.2(18)
Co1 O3 H3B . . 94.9(19)
H3A O3 H3B . . 105(3)
O2 C1 O1 . . 126.26(14)
O2 C1 C2 . . 117.33(13)
O1 C1 C2 . . 116.37(14)
C3 C2 C1 . . 115.10(13)
C3 C2 H2A . . 108.5
C1 C2 H2A . . 108.5
C3 C2 H2B . . 108.5
C1 C2 H2B . . 108.5
H2A C2 H2B . . 107.5
C4 C3 C8 . . 118.82(16)
C4 C3 C2 . . 120.25(16)
C8 C3 C2 . . 120.92(14)
C3 C4 C5 . . 121.53(19)
C3 C4 H4 . . 119.2
C5 C4 H4 . . 119.2
C6 C5 C4 . . 120.71(18)
C6 C5 H5 . . 119.6
C4 C5 H5 . . 119.6
C5 C6 C7 . . 120.51(18)
C5 C6 H6 . . 119.7
C7 C6 H6 . . 119.7
C6 C7 C12 . . 121.94(18)
C6 C7 C8 . . 118.93(17)
C12 C7 C8 . . 119.13(17)
C9 C8 C7 . . 117.92(16)
C9 C8 C3 . . 122.62(15)
C7 C8 C3 . . 119.46(15)
C10 C9 C8 . . 120.91(18)
C10 C9 H9 . . 119.5
C8 C9 H9 . . 119.5
C9 C10 C11 . . 120.9(2)
C9 C10 H10 . . 119.6
C11 C10 H10 . . 119.6
C12 C11 C10 . . 120.1(2)
C12 C11 H11 . . 119.9
C10 C11 H11 . . 119.9
C11 C12 C7 . . 121.06(19)
C11 C12 H12 . . 119.5
C7 C12 H12 . . 119.5
C14 C13 N1 . . 109.88(16)
C14 C13 H13 . . 125.1
N1 C13 H13 . . 125.1
C13 C14 N2 . . 106.28(15)
C13 C14 H14 . . 126.9
N2 C14 H14 . . 126.9
N1 C15 N2 . . 111.79(15)
N1 C15 H15 . . 124.1
N2 C15 H15 . . 124.1
N2 C16 H16A . . 109.5
N2 C16 H16B . . 109.5
H16A C16 H16B . . 109.5
N2 C16 H16C . . 109.5
H16A C16 H16C . . 109.5
H16B C16 H16C . . 109.5

loop_
_geom_bond_atom_site_label_1
_geom_bond_atom_site_label_2
_geom_bond_distance
Co1 N1 2.0928(13)
Co1 O1 2.1392(11)
Co1 O3 2.1483(11)
N1 C15 1.317(2)
N1 C13 1.371(2)
N2 C15 1.340(2)
N2 C14 1.363(2)
N2 C16 1.461(2)
O1 C1 1.2528(18)
O2 C1 1.2525(18)
O3 H3A 0.84(2)
O3 H3B 0.85(2)
C1 C2 1.534(2)
C2 C3 1.505(2)
C2 H2A 0.9700
C2 H2B 0.9700
C3 C4 1.367(2)
C3 C8 1.427(2)
C4 C5 1.408(3)
C4 H4 0.9300
C5 C6 1.349(3)
C5 H5 0.9300
C6 C7 1.416(3)
C6 H6 0.9300
C7 C12 1.419(3)
C7 C8 1.425(2)
C8 C9 1.418(2)
C9 C10 1.364(3)
C9 H9 0.9300
C10 C11 1.401(3)
C10 H10 0.9300
C11 C12 1.352(3)
C11 H11 0.9300
C12 H12 0.9300
C13 C14 1.352(3)
C13 H13 0.9300
C14 H14 0.9300
C15 H15 0.9300
C16 H16A 0.9600
C16 H16B 0.9600
C16 H16C 0.9600

loop_
_geom_hbond_atom_site_label_D
_geom_hbond_atom_site_label_H
_geom_hbond_atom_site_label_A
_geom_hbond_site_symmetry_A
_geom_hbond_distance_DH
_geom_hbond_distance_HA
_geom_hbond_distance_DA
_geom_hbond_angle_DHA
O3 H3A O2 3_565 0.84(2) 2.13(2) 2.8523(18) 144(2)
O3 H3B O2 . 0.85(2) 1.81(2) 2.6463(16) 168(2)

loop_
_geom_torsion_atom_site_label_1
_geom_torsion_atom_site_label_2
_geom_torsion_atom_site_label_3
_geom_torsion_atom_site_label_4
_geom_torsion_site_symmetry_1
_geom_torsion
O1 Co1 N1 C15 . -139.37(14)
O1 Co1 N1 C15 3_665 40.63(14)
O3 Co1 N1 C15 3_665 131.77(15)
O3 Co1 N1 C15 . -48.23(15)
O1 Co1 N1 C13 . 43.28(14)
O1 Co1 N1 C13 3_665 -136.72(14)
O3 Co1 N1 C13 3_665 -45.58(14)
O3 Co1 N1 C13 . 134.42(14)
N1 Co1 O1 C1 . 107.01(13)
N1 Co1 O1 C1 3_665 -72.99(13)
O3 Co1 O1 C1 3_665 -166.69(12)
O3 Co1 O1 C1 . 13.31(12)
Co1 O1 C1 O2 . 2.2(2)
Co1 O1 C1 C2 . -175.43(10)
O2 C1 C2 C3 . 22.5(2)
O1 C1 C2 C3 . -159.65(14)
C1 C2 C3 C4 . -106.75(18)
C1 C2 C3 C8 . 74.13(19)
C8 C3 C4 C5 . 1.8(3)
C2 C3 C4 C5 . -177.34(16)
C3 C4 C5 C6 . -0.6(3)
C4 C5 C6 C7 . -1.1(3)
C5 C6 C7 C12 . -178.80(19)
C5 C6 C7 C8 . 1.5(3)
C6 C7 C8 C9 . 178.98(16)
C12 C7 C8 C9 . -0.8(2)
C6 C7 C8 C3 . -0.2(2)
C12 C7 C8 C3 . 179.99(15)
C4 C3 C8 C9 . 179.47(16)
C2 C3 C8 C9 . -1.4(2)
C4 C3 C8 C7 . -1.3(2)
C2 C3 C8 C7 . 177.79(14)
C7 C8 C9 C10 . -0.2(3)
C3 C8 C9 C10 . 178.98(17)
C8 C9 C10 C11 . 0.8(3)
C9 C10 C11 C12 . -0.4(3)
C10 C11 C12 C7 . -0.7(3)
C6 C7 C12 C11 . -178.52(19)
C8 C7 C12 C11 . 1.2(3)
C15 N1 C13 C14 . -0.2(2)
Co1 N1 C13 C14 . 177.66(12)
N1 C13 C14 N2 . 0.2(2)
C15 N2 C14 C13 . -0.06(19)
C16 N2 C14 C13 . -179.08(17)
C13 N1 C15 N2 . 0.16(19)
Co1 N1 C15 N2 . -177.62(10)
C14 N2 C15 N1 . -0.07(19)
C16 N2 C15 N1 . 178.96(16)
